data_4024225
loop_
_publ_author_name
'Silvano Cruz-Gregorio'
'Vicente Rodr\'iguez-Palacios'
'Herbert H\"ofl'
'Leticia Quintero'
'Fernando Sartillo-Piscil'

_publ_section_title
;
Six-Membered Ring Phosphates and Phosphonates As Model Compounds for Cyclic
Phosphate Prodrugs: Is the Anomeric Effect Involved in the Selective and
Spontaneous Cleavage of Cyclic Phosphate Prodrugs?
;
_journal_name_full 'Journal of Organic Chemistry'
_journal_page_first 197
_journal_page_last 205
_journal_paper_doi 10.1021/jo8017473
_journal_volume 74
_journal_year 2009
_chemical_formula_moiety 'C21 H23 O8 P'
_chemical_formula_sum 'C21 H23 O8 P'
_chemical_formula_weight 434.36
_chemical_name_systematic
; 
 ? 
;
_space_group_IT_number 19
_symmetry_cell_setting orthorhombic
_symmetry_space_group_name_Hall 'P 2ac 2ab'
_symmetry_space_group_name_H-M 'P 21 21 21'
_atom_sites_solution_hydrogens geom
_atom_sites_solution_primary direct
_atom_sites_solution_secondary difmap
_audit_creation_method SHELXL-97
_cell_angle_alpha 90.00
_cell_angle_beta 90.00
_cell_angle_gamma 90.00
_cell_formula_units_Z 4
_cell_length_a 6.4087(8)
_cell_length_b 17.125(2)
_cell_length_c 19.009(3)
_cell_measurement_reflns_used 1366
_cell_measurement_temperature 293(2)
_cell_measurement_theta_max 20.50
_cell_measurement_theta_min 2.38
_cell_volume 2086.2(5)
_computing_cell_refinement 'Bruker SAINT'
_computing_data_collection 'Bruker SMART'
_computing_data_reduction 'Bruker SAINT'
_computing_molecular_graphics 'Bruker SHELXTL'
_computing_publication_material 'Bruker SHELXTL'
_computing_structure_refinement 'SHELXL-97 (Sheldrick, 1997)'
_computing_structure_solution 'SHELXS-97 (Sheldrick, 1990)'
_diffrn_ambient_temperature 293(2)
_diffrn_measured_fraction_theta_full 0.977
_diffrn_measured_fraction_theta_max 0.977
_diffrn_measurement_device_type 'CCD area detector'
_diffrn_measurement_method 'phi and omega scans'
_diffrn_radiation_monochromator graphite
_diffrn_radiation_source 'fine-focus sealed tube'
_diffrn_radiation_type MoK\a
_diffrn_radiation_wavelength 0.71073
_diffrn_reflns_av_R_equivalents 0.0563
_diffrn_reflns_av_sigmaI/netI 0.0721
_diffrn_reflns_limit_h_max 7
_diffrn_reflns_limit_h_min -7
_diffrn_reflns_limit_k_max 20
_diffrn_reflns_limit_k_min -20
_diffrn_reflns_limit_l_max 22
_diffrn_reflns_limit_l_min -21
_diffrn_reflns_number 10141
_diffrn_reflns_theta_full 25.00
_diffrn_reflns_theta_max 25.00
_diffrn_reflns_theta_min 1.60
_exptl_absorpt_coefficient_mu 0.178
_exptl_absorpt_correction_T_max 0.9671
_exptl_absorpt_correction_T_min 0.9196
_exptl_absorpt_correction_type multi-scan
_exptl_absorpt_process_details SADABS
_exptl_crystal_colour colorless
_exptl_crystal_density_diffrn 1.383
_exptl_crystal_density_meas 0
_exptl_crystal_density_method 'not measured'
_exptl_crystal_description 'rectangular prism'
_exptl_crystal_F_000 912
_exptl_crystal_size_max 0.48
_exptl_crystal_size_mid 0.23
_exptl_crystal_size_min 0.19
_refine_diff_density_max 0.226
_refine_diff_density_min -0.190
_refine_diff_density_rms 0.040
_refine_ls_abs_structure_details 'Flack H D (1983), Acta Cryst. A39, 876-881'
_refine_ls_abs_structure_Flack 0.03(17)
_refine_ls_extinction_method none
_refine_ls_goodness_of_fit_ref 1.075
_refine_ls_hydrogen_treatment constr
_refine_ls_matrix_type full
_refine_ls_number_parameters 274
_refine_ls_number_reflns 3587
_refine_ls_number_restraints 0
_refine_ls_restrained_S_all 1.075
_refine_ls_R_factor_all 0.0908
_refine_ls_R_factor_gt 0.0650
_refine_ls_shift/su_max 0.007
_refine_ls_shift/su_mean 0.001
_refine_ls_structure_factor_coef Fsqd
_refine_ls_weighting_details 'calc w=1/[\s^2^(Fo^2^)+(0.0413P)^2^+0.0000P] where P=(Fo^2^+2Fc^2^)/3'
_refine_ls_weighting_scheme calc
_refine_ls_wR_factor_gt 0.1080
_refine_ls_wR_factor_ref 0.1162
_reflns_number_gt 2664
_reflns_number_total 3587
_reflns_threshold_expression >2sigma(I)
_cod_data_source_file jo8017473_si_002.cif
_cod_data_source_block pisceinm
_cod_depositor_comments
;
The following automatic conversions were performed:
'_symmetry_cell_setting' value 'Orthorhombic' changed to 'orthorhombic'
according to '/home/saulius/struct/CIF-dictionaries/cif_core.dic'
dictionary named 'cif_core.dic' version 2.4.1 from
2010-06-29.

'_refine_ls_hydrogen_treatment' value 'CONSTR' changed to
'constr' according to '/home/saulius/struct/CIF-dictionaries/cif_core.dic'
dictionary named 'cif_core.dic' version 2.4.1 from 2010-06-29.

Automatic conversion script
Id: cif_fix_enum 1527 2010-12-29 10:47:43Z saulius 
;
_cod_original_sg_symbol_H-M P2(1)2(1)2(1)
_cod_database_code 4024225

loop_
_symmetry_equiv_pos_as_xyz
'x, y, z'
'-x+1/2, -y, z+1/2'
'-x, y+1/2, -z+1/2'
'x+1/2, -y+1/2, -z'

loop_
_atom_site_label
_atom_site_type_symbol
_atom_site_fract_x
_atom_site_fract_y
_atom_site_fract_z
_atom_site_U_iso_or_equiv
_atom_site_adp_type
_atom_site_occupancy
_atom_site_symmetry_multiplicity
_atom_site_calc_flag
_atom_site_refinement_flags
_atom_site_disorder_assembly
_atom_site_disorder_group
P1 P -0.21470(17) 0.40919(6) 0.16146(6) 0.0502(3) Uani 1 1 d . . .
O1 O -0.4346(4) 0.42429(17) 0.14877(15) 0.0656(8) Uani 1 1 d . . .
O2 O -0.0743(4) 0.39182(15) 0.09535(13) 0.0539(8) Uani 1 1 d . . .
O3 O -0.1070(4) 0.47754(14) 0.20210(14) 0.0491(7) Uani 1 1 d . . .
O4 O -0.1720(4) 0.33420(15) 0.20650(14) 0.0521(7) Uani 1 1 d . . .
O5 O 0.0315(4) 0.39156(13) 0.33193(13) 0.0490(7) Uani 1 1 d . . .
O6 O 0.3054(5) 0.71276(16) 0.41569(16) 0.0687(9) Uani 1 1 d . . .
O7 O 0.2133(5) 0.22201(15) 0.29812(16) 0.0633(8) Uani 1 1 d . . .
O8 O 0.1635(5) 0.28897(16) 0.39858(15) 0.0698(10) Uani 1 1 d . . .
C1 C 0.0021(7) 0.3137(2) 0.3544(2) 0.0525(11) Uani 1 1 d . . .
H1 H -0.1342 0.3070 0.3770 0.063 Uiso 1 1 calc R . .
C2 C 0.0219(7) 0.2618(2) 0.2890(2) 0.0507(11) Uani 1 1 d . . .
H2 H -0.0964 0.2260 0.2836 0.061 Uiso 1 1 calc R . .
C3 C 0.0387(6) 0.3187(2) 0.2293(2) 0.0453(11) Uani 1 1 d . . .
H3 H 0.1266 0.2990 0.1910 0.054 Uiso 1 1 calc R . .
C4 C 0.1331(6) 0.3901(2) 0.2649(2) 0.0437(10) Uani 1 1 d . . .
H4 H 0.2822 0.3804 0.2724 0.052 Uiso 1 1 calc R . .
C5 C 0.1091(6) 0.4681(2) 0.2273(2) 0.0452(10) Uani 1 1 d . . .
H5 H 0.2024 0.4684 0.1865 0.054 Uiso 1 1 calc R . .
C6 C 0.1603(6) 0.5375(2) 0.2725(2) 0.0416(10) Uani 1 1 d . . .
C7 C 0.3618(6) 0.5675(2) 0.2737(2) 0.0521(11) Uani 1 1 d . . .
H7 H 0.4617 0.5475 0.2432 0.062 Uiso 1 1 calc R . .
C8 C 0.4160(7) 0.6270(2) 0.3199(2) 0.0589(12) Uani 1 1 d . . .
H8 H 0.5514 0.6466 0.3198 0.071 Uiso 1 1 calc R . .
C9 C 0.2718(8) 0.6568(2) 0.3652(2) 0.0474(11) Uani 1 1 d . . .
C10 C 0.0674(7) 0.6288(2) 0.3624(2) 0.0569(12) Uani 1 1 d . . .
H10 H -0.0338 0.6503 0.3916 0.068 Uiso 1 1 calc R . .
C11 C 0.0151(7) 0.5704(2) 0.3173(2) 0.0516(12) Uani 1 1 d . . .
H11 H -0.1216 0.5521 0.3166 0.062 Uiso 1 1 calc R . .
C12 C 0.5137(9) 0.7388(3) 0.4253(3) 0.0806(16) Uani 1 1 d . . .
H12A H 0.6021 0.6949 0.4349 0.121 Uiso 1 1 calc R . .
H12B H 0.5190 0.7746 0.4642 0.121 Uiso 1 1 calc R . .
H12C H 0.5608 0.7646 0.3834 0.121 Uiso 1 1 calc R . .
C13 C 0.2522(9) 0.2183(2) 0.3714(3) 0.0689(14) Uani 1 1 d . . .
C14 C 0.4827(9) 0.2186(4) 0.3838(4) 0.119(2) Uani 1 1 d . . .
H14A H 0.5439 0.1734 0.3622 0.178 Uiso 1 1 calc R . .
H14B H 0.5097 0.2176 0.4335 0.178 Uiso 1 1 calc R . .
H14C H 0.5423 0.2650 0.3637 0.178 Uiso 1 1 calc R . .
C15 C 0.1375(11) 0.1500(3) 0.4037(3) 0.115(3) Uani 1 1 d . . .
H15A H -0.0065 0.1516 0.3898 0.172 Uiso 1 1 calc R . .
H15B H 0.1470 0.1528 0.4540 0.172 Uiso 1 1 calc R . .
H15C H 0.1991 0.1020 0.3877 0.172 Uiso 1 1 calc R . .
C16 C -0.0462(7) 0.4458(2) 0.0401(2) 0.0459(10) Uani 1 1 d . . .
C17 C 0.1512(7) 0.4731(3) 0.0280(2) 0.0618(12) Uani 1 1 d . . .
H17 H 0.2621 0.4575 0.0563 0.074 Uiso 1 1 calc R . .
C18 C 0.1819(8) 0.5244(3) -0.0270(3) 0.0749(14) Uani 1 1 d . . .
H18 H 0.3151 0.5436 -0.0358 0.090 Uiso 1 1 calc R . .
C19 C 0.0204(9) 0.5473(3) -0.0684(2) 0.0709(14) Uani 1 1 d . . .
H19 H 0.0433 0.5818 -0.1054 0.085 Uiso 1 1 calc R . .
C20 C -0.1775(9) 0.5193(3) -0.0555(2) 0.0663(13) Uani 1 1 d . . .
H20 H -0.2881 0.5349 -0.0839 0.080 Uiso 1 1 calc R . .
C21 C -0.2125(8) 0.4681(2) -0.0007(2) 0.0565(11) Uani 1 1 d . . .
H21 H -0.3458 0.4492 0.0083 0.068 Uiso 1 1 calc R . .

loop_
_atom_site_aniso_label
_atom_site_aniso_U_11
_atom_site_aniso_U_22
_atom_site_aniso_U_33
_atom_site_aniso_U_23
_atom_site_aniso_U_13
_atom_site_aniso_U_12
P1 0.0467(7) 0.0534(6) 0.0505(7) -0.0032(6) 0.0003(6) 0.0019(6)
O1 0.0443(19) 0.085(2) 0.0673(19) -0.0096(18) -0.0041(16) 0.0095(17)
O2 0.062(2) 0.0539(18) 0.0459(16) 0.0002(14) 0.0040(15) 0.0087(15)
O3 0.0410(17) 0.0463(15) 0.0599(17) -0.0017(14) -0.0030(15) 0.0067(14)
O4 0.0477(19) 0.0543(16) 0.0543(17) 0.0018(14) -0.0021(16) -0.0082(15)
O5 0.0598(19) 0.0426(15) 0.0446(16) -0.0013(13) 0.0106(15) 0.0012(13)
O6 0.070(2) 0.0584(18) 0.078(2) -0.0129(16) 0.0004(19) 0.0028(19)
O7 0.070(2) 0.0530(17) 0.067(2) 0.0062(15) 0.0019(19) 0.0091(17)
O8 0.101(3) 0.0522(18) 0.057(2) 0.0015(15) -0.0197(19) 0.0069(19)
C1 0.059(3) 0.046(2) 0.053(3) 0.013(2) 0.010(2) -0.004(2)
C2 0.052(3) 0.042(2) 0.058(3) 0.002(2) 0.008(2) -0.005(2)
C3 0.046(3) 0.038(2) 0.052(3) -0.0010(19) 0.007(2) 0.000(2)
C4 0.038(2) 0.039(2) 0.054(2) 0.0025(19) -0.001(2) 0.0077(19)
C5 0.043(3) 0.042(2) 0.051(2) 0.001(2) 0.009(2) 0.007(2)
C6 0.044(3) 0.034(2) 0.047(2) 0.0060(19) 0.006(2) 0.008(2)
C7 0.046(3) 0.045(2) 0.066(3) -0.008(2) 0.013(2) 0.006(2)
C8 0.049(3) 0.048(3) 0.079(3) -0.002(2) 0.000(3) 0.000(2)
C9 0.064(3) 0.034(2) 0.044(2) -0.0012(19) -0.002(2) 0.010(2)
C10 0.051(3) 0.050(3) 0.070(3) -0.006(2) 0.013(2) 0.003(2)
C11 0.049(3) 0.045(2) 0.060(3) 0.001(2) 0.010(2) -0.004(2)
C12 0.082(4) 0.055(3) 0.104(4) -0.014(3) -0.022(3) -0.009(3)
C13 0.091(4) 0.044(3) 0.072(3) -0.001(2) -0.004(3) 0.002(3)
C14 0.089(5) 0.113(5) 0.155(6) 0.002(4) -0.049(4) 0.027(4)
C15 0.202(8) 0.058(3) 0.085(4) 0.026(3) -0.011(5) -0.017(4)
C16 0.054(3) 0.045(2) 0.039(2) -0.0062(19) 0.003(2) 0.001(2)
C17 0.055(3) 0.076(3) 0.054(3) 0.011(3) 0.004(2) 0.009(3)
C18 0.058(4) 0.091(4) 0.075(3) 0.007(3) 0.015(3) -0.001(3)
C19 0.089(4) 0.070(3) 0.055(3) 0.004(2) 0.011(3) 0.009(3)
C20 0.081(4) 0.071(3) 0.047(3) -0.003(3) -0.015(3) 0.014(3)
C21 0.059(3) 0.057(2) 0.054(3) -0.008(2) -0.014(3) 0.003(3)

loop_
_atom_type_symbol
_atom_type_description
_atom_type_scat_dispersion_real
_atom_type_scat_dispersion_imag
_atom_type_scat_source
C C 0.0033 0.0016 'International Tables Vol C Tables 4.2.6.8 and 6.1.1.4'
H H 0.0000 0.0000 'International Tables Vol C Tables 4.2.6.8 and 6.1.1.4'
O O 0.0106 0.0060 'International Tables Vol C Tables 4.2.6.8 and 6.1.1.4'
P P 0.1023 0.0942 'International Tables Vol C Tables 4.2.6.8 and 6.1.1.4'

loop_
_geom_angle_atom_site_label_1
_geom_angle_atom_site_label_2
_geom_angle_atom_site_label_3
_geom_angle
_geom_angle_site_symmetry_1
_geom_angle_site_symmetry_3
_geom_angle_publ_flag
O1 P1 O3 112.15(16) . . ?
O1 P1 O4 113.93(17) . . ?
O3 P1 O4 105.46(14) . . ?
O1 P1 O2 117.11(18) . . ?
O3 P1 O2 106.48(15) . . ?
O4 P1 O2 100.45(15) . . ?
C16 O2 P1 122.9(2) . . ?
C5 O3 P1 119.5(2) . . ?
C3 O4 P1 118.5(2) . . ?
C1 O5 C4 108.3(3) . . ?
C9 O6 C12 117.2(4) . . ?
C2 O7 C13 107.2(4) . . ?
C1 O8 C13 109.4(3) . . ?
O8 C1 O5 111.6(3) . . ?
O8 C1 C2 104.5(3) . . ?
O5 C1 C2 106.9(3) . . ?
O7 C2 C3 110.1(3) . . ?
O7 C2 C1 104.5(4) . . ?
C3 C2 C1 104.1(3) . . ?
O4 C3 C2 106.2(3) . . ?
O4 C3 C4 110.9(3) . . ?
C2 C3 C4 102.4(3) . . ?
O5 C4 C5 110.9(3) . . ?
O5 C4 C3 103.2(3) . . ?
C5 C4 C3 117.1(3) . . ?
O3 C5 C6 107.7(3) . . ?
O3 C5 C4 110.1(3) . . ?
C6 C5 C4 113.8(3) . . ?
C11 C6 C7 117.7(4) . . ?
C11 C6 C5 121.9(4) . . ?
C7 C6 C5 120.3(4) . . ?
C8 C7 C6 121.0(4) . . ?
C9 C8 C7 120.3(4) . . ?
C8 C9 O6 126.6(4) . . ?
C8 C9 C10 118.9(4) . . ?
O6 C9 C10 114.4(4) . . ?
C11 C10 C9 120.5(4) . . ?
C10 C11 C6 121.5(4) . . ?
O7 C13 O8 104.3(4) . . ?
O7 C13 C14 109.2(5) . . ?
O8 C13 C14 109.4(4) . . ?
O7 C13 C15 110.3(4) . . ?
O8 C13 C15 108.3(4) . . ?
C14 C13 C15 114.8(5) . . ?
C17 C16 C21 121.9(4) . . ?
C17 C16 O2 117.8(4) . . ?
C21 C16 O2 120.3(4) . . ?
C16 C17 C18 118.5(4) . . ?
C19 C18 C17 120.9(5) . . ?
C18 C19 C20 119.9(5) . . ?
C19 C20 C21 120.3(5) . . ?
C16 C21 C20 118.5(5) . . ?

loop_
_geom_bond_atom_site_label_1
_geom_bond_atom_site_label_2
_geom_bond_distance
_geom_bond_site_symmetry_2
_geom_bond_publ_flag
P1 O1 1.453(3) . ?
P1 O3 1.563(3) . ?
P1 O4 1.568(3) . ?
P1 O2 1.574(3) . ?
O2 C16 1.411(4) . ?
O3 C5 1.474(4) . ?
O4 C3 1.443(5) . ?
O5 C1 1.413(4) . ?
O5 C4 1.431(4) . ?
O6 C9 1.373(4) . ?
O6 C12 1.419(5) . ?
O7 C2 1.414(5) . ?
O7 C13 1.416(5) . ?
O8 C1 1.398(5) . ?
O8 C13 1.433(5) . ?
C1 C2 1.534(5) . ?
C2 C3 1.500(5) . ?
C3 C4 1.523(5) . ?
C4 C5 1.522(5) . ?
C5 C6 1.502(5) . ?
C6 C11 1.381(5) . ?
C6 C7 1.390(5) . ?
C7 C8 1.389(5) . ?
C8 C9 1.363(5) . ?
C9 C10 1.396(6) . ?
C10 C11 1.361(5) . ?
C13 C14 1.496(8) . ?
C13 C15 1.512(6) . ?
C16 C17 1.368(5) . ?
C16 C21 1.373(6) . ?
C17 C18 1.380(6) . ?
C18 C19 1.358(6) . ?
C19 C20 1.378(6) . ?
C20 C21 1.379(6) . ?

loop_
_geom_torsion_atom_site_label_1
_geom_torsion_atom_site_label_2
_geom_torsion_atom_site_label_3
_geom_torsion_atom_site_label_4
_geom_torsion
_geom_torsion_site_symmetry_1
_geom_torsion_site_symmetry_2
_geom_torsion_site_symmetry_3
_geom_torsion_site_symmetry_4
_geom_torsion_publ_flag
O1 P1 O2 C16 60.9(4) . . . . ?
O3 P1 O2 C16 -65.5(3) . . . . ?
O4 P1 O2 C16 -175.2(3) . . . . ?
O1 P1 O3 C5 172.4(3) . . . . ?
O4 P1 O3 C5 47.9(3) . . . . ?
O2 P1 O3 C5 -58.3(3) . . . . ?
O1 P1 O4 C3 -172.8(3) . . . . ?
O3 P1 O4 C3 -49.4(3) . . . . ?
O2 P1 O4 C3 61.1(3) . . . . ?
C13 O8 C1 O5 -125.8(4) . . . . ?
C13 O8 C1 C2 -10.6(4) . . . . ?
C4 O5 C1 O8 95.1(4) . . . . ?
C4 O5 C1 C2 -18.7(4) . . . . ?
C13 O7 C2 C3 137.3(4) . . . . ?
C13 O7 C2 C1 26.0(4) . . . . ?
O8 C1 C2 O7 -9.4(4) . . . . ?
O5 C1 C2 O7 109.1(3) . . . . ?
O8 C1 C2 C3 -124.9(3) . . . . ?
O5 C1 C2 C3 -6.4(5) . . . . ?
P1 O4 C3 C2 161.5(2) . . . . ?
P1 O4 C3 C4 51.0(4) . . . . ?
O7 C2 C3 O4 159.0(3) . . . . ?
C1 C2 C3 O4 -89.5(4) . . . . ?
O7 C2 C3 C4 -84.6(4) . . . . ?
C1 C2 C3 C4 26.9(4) . . . . ?
C1 O5 C4 C5 162.2(3) . . . . ?
C1 O5 C4 C3 35.9(4) . . . . ?
O4 C3 C4 O5 74.5(3) . . . . ?
C2 C3 C4 O5 -38.5(4) . . . . ?
O4 C3 C4 C5 -47.7(4) . . . . ?
C2 C3 C4 C5 -160.6(3) . . . . ?
P1 O3 C5 C6 -172.3(2) . . . . ?
P1 O3 C5 C4 -47.7(4) . . . . ?
O5 C4 C5 O3 -72.6(4) . . . . ?
C3 C4 C5 O3 45.5(4) . . . . ?
O5 C4 C5 C6 48.4(4) . . . . ?
C3 C4 C5 C6 166.5(3) . . . . ?
O3 C5 C6 C11 37.9(5) . . . . ?
C4 C5 C6 C11 -84.4(4) . . . . ?
O3 C5 C6 C7 -146.2(4) . . . . ?
C4 C5 C6 C7 91.4(4) . . . . ?
C11 C6 C7 C8 1.8(6) . . . . ?
C5 C6 C7 C8 -174.2(3) . . . . ?
C6 C7 C8 C9 0.3(6) . . . . ?
C7 C8 C9 O6 176.7(3) . . . . ?
C7 C8 C9 C10 -2.6(6) . . . . ?
C12 O6 C9 C8 -4.6(6) . . . . ?
C12 O6 C9 C10 174.8(4) . . . . ?
C8 C9 C10 C11 2.8(6) . . . . ?
O6 C9 C10 C11 -176.6(3) . . . . ?
C9 C10 C11 C6 -0.7(6) . . . . ?
C7 C6 C11 C10 -1.6(6) . . . . ?
C5 C6 C11 C10 174.3(4) . . . . ?
C2 O7 C13 O8 -32.7(5) . . . . ?
C2 O7 C13 C14 -149.5(4) . . . . ?
C2 O7 C13 C15 83.5(5) . . . . ?
C1 O8 C13 O7 26.7(5) . . . . ?
C1 O8 C13 C14 143.4(4) . . . . ?
C1 O8 C13 C15 -90.9(4) . . . . ?
P1 O2 C16 C17 117.6(4) . . . . ?
P1 O2 C16 C21 -63.9(4) . . . . ?
C21 C16 C17 C18 -0.1(6) . . . . ?
O2 C16 C17 C18 178.3(4) . . . . ?
C16 C17 C18 C19 -0.1(7) . . . . ?
C17 C18 C19 C20 0.1(7) . . . . ?
C18 C19 C20 C21 0.0(7) . . . . ?
C17 C16 C21 C20 0.3(6) . . . . ?
O2 C16 C21 C20 -178.1(3) . . . . ?
C19 C20 C21 C16 -0.2(6) . . . . ?
